data_4088878
loop_
_publ_author_name
'Brunner, Tobias S.'
'Benndorf, Paul'
'Gamer, Michael T.'
'Kn\"ofel, Nicolai'
'Gugau, Katharina'
'Roesky, Peter W.'

_publ_contact_author
;
      Prof. Dr. Peter W. Roesky
      Karlsruher Institut fuer Technologie (KIT), CS
      Institut fuer Anorganische Chemie (AOC)
      Lehrstuhl fuer Anorganische Funktionsmaterialien
      Engesserstr. 15, Geb. 30.45
      76131 Karlsruhe 
      Bundesrepublik Deutschland
;
_publ_section_title
;
 Enantiopure Amidinate Complexes of the Rare-Earth Elements
;
_journal_issue 20
_journal_name_full Organometallics
_journal_page_first 3474
_journal_paper_doi 10.1021/acs.organomet.6b00523
_journal_volume 35
_journal_year 2016
_chemical_absolute_configuration rmad
_chemical_formula_moiety 'C84 H108 Cl2 N8 Nd2, 2(C7 H8)'
_chemical_formula_sum 'C98 H124 Cl2 N8 Nd2'
_chemical_formula_weight 1773.42
_space_group_crystal_system triclinic
_space_group_IT_number 1
_space_group_name_Hall 'P 1'
_space_group_name_H-M_alt 'P 1'
_atom_sites_solution_hydrogens geom
_audit_creation_date 2016-06-07
_audit_creation_method
;
Olex2 1.2
(compiled 2016.02.19 svn.r3266 for OlexSys, GUI svn.r5155)
;
_cell_angle_alpha 93.1880(10)
_cell_angle_beta 106.4590(10)
_cell_angle_gamma 107.3440(10)
_cell_formula_units_Z 1
_cell_length_a 10.9693(2)
_cell_length_b 14.7087(2)
_cell_length_c 15.8593(2)
_cell_measurement_reflns_used 151863
_cell_measurement_temperature 205
_cell_measurement_theta_max 29.61
_cell_measurement_theta_min 1.84
_cell_volume 2314.79(6)
_computing_cell_refinement 'STOE X-AREA, PLATON (A.L.Spek, 2009)'
_computing_data_collection 'STOE X-AREA'
_computing_data_reduction 'STOE X-RED & LANA, PLATON (A.L.Spek, 2009)'
_computing_molecular_graphics 'Diamond 2/3, Olex2 (Dolomanov et al., 2009)'
_computing_publication_material 'MS Word, Olex2 (Dolomanov et al., 2009)'
_computing_structure_refinement 'SHELXL-2014/7 (Sheldrick, 2015)'
_computing_structure_solution 'SHELXS-2014/7 (Sheldrick, 2015)'
_diffrn_ambient_temperature 205
_diffrn_detector 'image plate (34cm diameter)'
_diffrn_detector_area_resol_mean 6.67
_diffrn_detector_type 'STOE image plate'
_diffrn_measured_fraction_theta_full 0.999
_diffrn_measured_fraction_theta_max 0.992
_diffrn_measurement_device 'two-circle goniometer'
_diffrn_measurement_device_type STOE-IPDS2-200K
_diffrn_measurement_method '\w scans'
_diffrn_radiation_collimation '0.5mm monocapillary'
_diffrn_radiation_monochromator 'plane graphite'
_diffrn_radiation_type MoK\a
_diffrn_radiation_wavelength 0.71073
_diffrn_reflns_av_R_equivalents 0.0166
_diffrn_reflns_av_unetI/netI 0.0111
_diffrn_reflns_Laue_measured_fraction_full 0.999
_diffrn_reflns_Laue_measured_fraction_max 0.992
_diffrn_reflns_limit_h_max 13
_diffrn_reflns_limit_h_min -13
_diffrn_reflns_limit_k_max 18
_diffrn_reflns_limit_k_min -18
_diffrn_reflns_limit_l_max 19
_diffrn_reflns_limit_l_min -19
_diffrn_reflns_number 80060
_diffrn_reflns_point_group_measured_fraction_full 0.965
_diffrn_reflns_point_group_measured_fraction_max 0.957
_diffrn_reflns_theta_full 25.242
_diffrn_reflns_theta_max 26.104
_diffrn_reflns_theta_min 1.839
_diffrn_source 'sealed tube, 12x0.4mm long-fine focus'
_exptl_absorpt_coefficient_mu 1.215
_exptl_absorpt_correction_T_max 0.7352
_exptl_absorpt_correction_T_min 0.6019
_exptl_absorpt_correction_type integration
_exptl_absorpt_process_details 'STOE X-RED & X-SHAPE'
_exptl_crystal_colour colourless
_exptl_crystal_colour_primary colourless
_exptl_crystal_density_diffrn 1.272
_exptl_crystal_description prism
_exptl_crystal_F_000 922
_exptl_crystal_size_max 0.626
_exptl_crystal_size_mid 0.418
_exptl_crystal_size_min 0.297
_refine_diff_density_max 0.367
_refine_diff_density_min -0.219
_refine_diff_density_rms 0.038
_refine_ls_abs_structure_details
;
 Flack x determined using 7918 quotients [(I+)-(I-)]/[(I+)+(I-)]
 (Parsons, Flack and Wagner, Acta Cryst. B69 (2013) 249-259).
;
_refine_ls_abs_structure_Flack -0.016(5)
_refine_ls_extinction_method none
_refine_ls_goodness_of_fit_ref 1.006
_refine_ls_hydrogen_treatment constr
_refine_ls_matrix_type full
_refine_ls_number_parameters 995
_refine_ls_number_reflns 17608
_refine_ls_number_restraints 39
_refine_ls_restrained_S_all 1.020
_refine_ls_R_factor_all 0.0189
_refine_ls_R_factor_gt 0.0181
_refine_ls_shift/su_max 0.001
_refine_ls_shift/su_mean 0.000
_refine_ls_structure_factor_coef Fsqd
_refine_ls_weighting_details 'w=1/[\s^2^(Fo^2^)+(0.0399P)^2^] where P=(Fo^2^+2Fc^2^)/3'
_refine_ls_weighting_scheme calc
_refine_ls_wR_factor_gt 0.0465
_refine_ls_wR_factor_ref 0.0467
_reflns_Friedel_coverage 0.928
_reflns_Friedel_fraction_full 0.932
_reflns_Friedel_fraction_max 0.921
_reflns_number_gt 16991
_reflns_number_total 17608
_reflns_threshold_expression 'I > 2\s(I)'
_cod_data_source_file om6b00523_si_002.cif
_cod_data_source_block 4
_cod_database_code 4088878
_shelx_space_group_comment
;
The symmetry employed for this shelxl refinement is uniquely defined
by the following loop, which should always be used as a source of
symmetry information in preference to the above space-group names.
They are only intended as comments.
;
_olex2_refinement_description
;
1. Fixed Uiso
 At 1.2 times of:
  All C(H) groups
 At 1.5 times of:
  All C(H,H,H) groups
2. Uiso/Uaniso restraints and constraints
C71 \\sim C72 \\sim C73 \\sim C74 \\sim C75 \\sim C76: within 1.7A with sigma
of 0.005 and sigma for terminal atoms of 0.01
3. Others
 Fixed Sof: C92A(0.5) H92A(0.5) H92B(0.5) H92C(0.5) C92B(0.5) H92D(0.5)
 H92E(0.5) H92F(0.5) C93B(0.5) C94B(0.5) H94B(0.5) C95B(0.5) H95B(0.5)
 C96B(0.5) H96B(0.5) C97B(0.5) H97B(0.5) C98B(0.5) H98B(0.5) C93A(0.5)
 C98A(0.5) H98A(0.5) C97A(0.5) H97A(0.5) C96A(0.5) H96A(0.5) C95A(0.5)
 H95A(0.5) C94A(0.5) H94A(0.5)
4.a Ternary CH refined with riding coordinates:
 C6(H6), C14(H14), C27(H27), C35(H35), C48(H48), C56(H56), C69(H69), C77(H77)
4.b Aromatic/amide H refined with riding coordinates:
 C9(H9), C10(H10), C11(H11), C12(H12), C13(H13), C17(H17), C18(H18), C19(H19),
 C20(H20), C21(H21), C30(H30), C31(H31), C32(H32), C33(H33), C34(H34), C38(H38),
  C39(H39), C40(H40), C41(H41), C42(H42), C51(H51), C52(H52), C53(H53),
 C54(H54), C55(H55), C59(H59), C60(H60), C61(H61), C62(H62), C63(H63), C72(H72),
  C73(H73), C74(H74), C75(H75), C76(H76), C80(H80), C81(H81), C82(H82),
 C83(H83), C84(H84), C94B(H94B), C95B(H95B), C96B(H96B), C97B(H97B), C98B(H98B),
  C87(H87), C88(H88), C89(H89), C90(H90), C91(H91), C98A(H98A), C97A(H97A),
 C96A(H96A), C95A(H95A), C94A(H94A)
4.c Fitted hexagon refined as free rotating group:
 C93A(C98A,C97A,C96A,C95A,C94A)
4.d Idealised Me refined as rotating group:
 C3(H3A,H3B,H3C), C4(H4A,H4B,H4C), C5(H5A,H5B,H5C), C7(H7A,H7B,H7C), C15(H15A,
 H15B,H15C), C24(H24A,H24B,H24C), C25(H25A,H25B,H25C), C26(H26A,H26B,H26C),
 C28(H28A,H28B,H28C), C36(H36A,H36B,H36C), C45(H45A,H45B,H45C), C46(H46A,H46B,
 H46C), C47(H47A,H47B,H47C), C49(H49A,H49B,H49C), C57(H57A,H57B,H57C), C66(H66A,
 H66B,H66C), C67(H67A,H67B,H67C), C68(H68A,H68B,H68C), C70(H70A,H70B,H70C),
 C78(H78A,H78B,H78C), C92A(H92A,H92B,H92C), C92B(H92D,H92E,H92F), C85(H85A,H85B,
 H85C)
;
_shelx_shelxl_version_number 2014/7
_olex2_submission_special_instructions 'No special instructions were received'

loop_
_space_group_symop_operation_xyz
'x, y, z'

loop_
_atom_site_label
_atom_site_type_symbol
_atom_site_fract_x
_atom_site_fract_y
_atom_site_fract_z
_atom_site_U_iso_or_equiv
_atom_site_adp_type
_atom_site_occupancy
_atom_site_site_symmetry_order
_atom_site_calc_flag
_atom_site_refinement_flags_posn
_atom_site_refinement_flags_adp
_atom_site_refinement_flags_occupancy
_atom_site_disorder_assembly
_atom_site_disorder_group
Nd1 Nd -0.09942(2) 0.53192(2) -0.13470(2) 0.03301(5) Uani 1 1 d . . . . .
Nd2 Nd 0.09962(2) 0.46828(2) 0.13460(2) 0.03406(5) Uani 1 1 d . . . . .
Cl1 Cl -0.14638(11) 0.48485(9) 0.02818(8) 0.0439(2) Uani 1 1 d . . . . .
Cl2 Cl 0.14258(11) 0.50707(9) -0.03056(7) 0.0417(2) Uani 1 1 d . . . . .
N1 N 0.0078(3) 0.5879(2) -0.24695(17) 0.0362(5) Uani 1 1 d . . . . .
N2 N 0.0118(3) 0.69737(18) -0.14448(16) 0.0393(5) Uani 1 1 d . . . . .
N3 N -0.3376(3) 0.5155(2) -0.1995(2) 0.0443(6) Uani 1 1 d . . . . .
N4 N -0.2737(2) 0.39172(18) -0.22714(17) 0.0379(5) Uani 1 1 d . . . . .
N5 N 0.1486(3) 0.60250(19) 0.24681(17) 0.0452(6) Uani 1 1 d . . . . .
N6 N 0.0284(3) 0.4614(2) 0.26802(19) 0.0423(6) Uani 1 1 d . . . . .
N7 N 0.3114(3) 0.4321(2) 0.17802(19) 0.0425(6) Uani 1 1 d . . . . .
N8 N 0.1213(2) 0.31058(18) 0.12517(17) 0.0397(5) Uani 1 1 d . . . . .
C1 C 0.0421(3) 0.6829(2) -0.21917(18) 0.0346(5) Uani 1 1 d . . . . .
C2 C 0.0984(4) 0.7612(3) -0.2732(2) 0.0439(7) Uani 1 1 d . . . . .
C3 C 0.2443(4) 0.7698(3) -0.2687(3) 0.0578(9) Uani 1 1 d . . . . .
H3A H 0.3034 0.7937 -0.2081 0.087 Uiso 1 1 calc GR . . . .
H3B H 0.2733 0.8140 -0.3077 0.087 Uiso 1 1 calc GR . . . .
H3C H 0.2476 0.7069 -0.2875 0.087 Uiso 1 1 calc GR . . . .
C4 C 0.0032(4) 0.7360(3) -0.3702(2) 0.0552(8) Uani 1 1 d . . . . .
H4A H 0.0027 0.6749 -0.3970 0.083 Uiso 1 1 calc GR . . . .
H4B H 0.0344 0.7861 -0.4038 0.083 Uiso 1 1 calc GR . . . .
H4C H -0.0871 0.7311 -0.3707 0.083 Uiso 1 1 calc GR . . . .
C5 C 0.1026(5) 0.8640(3) -0.2424(3) 0.0589(9) Uani 1 1 d . . . . .
H5A H 0.0142 0.8624 -0.2410 0.088 Uiso 1 1 calc GR . . . .
H5B H 0.1293 0.9062 -0.2835 0.088 Uiso 1 1 calc GR . . . .
H5C H 0.1671 0.8880 -0.1834 0.088 Uiso 1 1 calc GR . . . .
C6 C 0.0576(3) 0.5460(2) -0.31011(19) 0.0385(6) Uani 1 1 d . . . . .
H6 H 0.0936 0.5978 -0.3426 0.046 Uiso 1 1 calc R . . . .
C7 C 0.1752(3) 0.5142(3) -0.2593(2) 0.0527(8) Uani 1 1 d . . . . .
H7A H 0.2441 0.5686 -0.2180 0.079 Uiso 1 1 calc GR . . . .
H7B H 0.2126 0.4906 -0.3010 0.079 Uiso 1 1 calc GR . . . .
H7C H 0.1434 0.4633 -0.2266 0.079 Uiso 1 1 calc GR . . . .
C8 C -0.0553(3) 0.4654(3) -0.3794(2) 0.0410(6) Uani 1 1 d . . . . .
C9 C -0.1771(4) 0.4791(3) -0.4199(2) 0.0518(8) Uani 1 1 d . . . . .
H9 H -0.1942 0.5333 -0.3984 0.062 Uiso 1 1 calc R . . . .
C10 C -0.2734(4) 0.4144(4) -0.4913(3) 0.0697(11) Uani 1 1 d . . . . .
H10 H -0.3538 0.4261 -0.5196 0.084 Uiso 1 1 calc R . . . .
C11 C -0.2517(5) 0.3321(3) -0.5211(3) 0.0736(12) Uani 1 1 d . . . . .
H11 H -0.3182 0.2875 -0.5689 0.088 Uiso 1 1 calc R . . . .
C12 C -0.1348(5) 0.3156(3) -0.4816(3) 0.0715(12) Uani 1 1 d . . . . .
H12 H -0.1204 0.2596 -0.5019 0.086 Uiso 1 1 calc R . . . .
C13 C -0.0354(5) 0.3827(3) -0.4101(3) 0.0544(9) Uani 1 1 d . . . . .
H13 H 0.0455 0.3712 -0.3828 0.065 Uiso 1 1 calc R . . . .
C14 C 0.0485(4) 0.7866(2) -0.0835(2) 0.0418(7) Uani 1 1 d . . . . .
H14 H 0.0176 0.8344 -0.1176 0.050 Uiso 1 1 calc R . . . .
C15 C -0.0289(4) 0.7614(3) -0.0166(3) 0.0549(9) Uani 1 1 d . . . . .
H15A H -0.1247 0.7358 -0.0481 0.082 Uiso 1 1 calc GR . . . .
H15B H -0.0100 0.8189 0.0245 0.082 Uiso 1 1 calc GR . . . .
H15C H -0.0011 0.7134 0.0163 0.082 Uiso 1 1 calc GR . . . .
C16 C 0.1987(4) 0.8305(2) -0.0352(2) 0.0459(7) Uani 1 1 d . . . . .
C17 C 0.2874(4) 0.7802(3) -0.0314(2) 0.0507(8) Uani 1 1 d . . . . .
H17 H 0.2554 0.7163 -0.0604 0.061 Uiso 1 1 calc R . . . .
C18 C 0.4243(4) 0.8231(4) 0.0148(3) 0.0661(10) Uani 1 1 d . . . . .
H18 H 0.4838 0.7880 0.0172 0.079 Uiso 1 1 calc R . . . .
C19 C 0.4719(5) 0.9175(4) 0.0570(3) 0.0794(14) Uani 1 1 d . . . . .
H19 H 0.5640 0.9469 0.0879 0.095 Uiso 1 1 calc R . . . .
C20 C 0.3845(6) 0.9676(4) 0.0536(3) 0.0799(14) Uani 1 1 d . . . . .
H20 H 0.4171 1.0318 0.0821 0.096 Uiso 1 1 calc R . . . .
C21 C 0.2501(5) 0.9257(3) 0.0091(3) 0.0647(10) Uani 1 1 d . . . . .
H21 H 0.1914 0.9612 0.0082 0.078 Uiso 1 1 calc R . . . .
C22 C -0.3749(3) 0.4281(2) -0.2458(2) 0.0381(6) Uani 1 1 d . . . . .
C23 C -0.5178(3) 0.3796(3) -0.3168(2) 0.0487(8) Uani 1 1 d . . . . .
C24 C -0.5296(4) 0.2922(3) -0.3796(3) 0.0605(9) Uani 1 1 d . . . . .
H24A H -0.4581 0.3095 -0.4063 0.091 Uiso 1 1 calc GR . . . .
H24B H -0.6160 0.2722 -0.4260 0.091 Uiso 1 1 calc GR . . . .
H24C H -0.5221 0.2397 -0.3463 0.091 Uiso 1 1 calc GR . . . .
C25 C -0.5485(4) 0.4533(3) -0.3787(3) 0.0579(9) Uani 1 1 d . . . . .
H25A H -0.5478 0.5098 -0.3437 0.087 Uiso 1 1 calc GR . . . .
H25B H -0.6364 0.4242 -0.4229 0.087 Uiso 1 1 calc GR . . . .
H25C H -0.4807 0.4720 -0.4083 0.087 Uiso 1 1 calc GR . . . .
C26 C -0.6236(3) 0.3456(3) -0.2687(3) 0.0584(9) Uani 1 1 d . . . . .
H26A H -0.6041 0.2966 -0.2338 0.088 Uiso 1 1 calc GR . . . .
H26B H -0.7124 0.3189 -0.3124 0.088 Uiso 1 1 calc GR . . . .
H26C H -0.6209 0.3999 -0.2298 0.088 Uiso 1 1 calc GR . . . .
C27 C -0.4277(4) 0.5660(3) -0.1833(3) 0.0491(8) Uani 1 1 d . . . . .
H27 H -0.5186 0.5324 -0.2258 0.059 Uiso 1 1 calc R . . . .
C28 C -0.4359(5) 0.5568(4) -0.0896(3) 0.0729(12) Uani 1 1 d . . . . .
H28A H -0.4578 0.4896 -0.0817 0.109 Uiso 1 1 calc GR . . . .
H28B H -0.5053 0.5812 -0.0812 0.109 Uiso 1 1 calc GR . . . .
H28C H -0.3500 0.5938 -0.0464 0.109 Uiso 1 1 calc GR . . . .
C29 C -0.3848(4) 0.6700(3) -0.2001(2) 0.0500(8) Uani 1 1 d . . . . .
C30 C -0.3202(4) 0.6975(3) -0.2630(3) 0.0595(9) Uani 1 1 d . . . . .
H30 H -0.2977 0.6514 -0.2934 0.071 Uiso 1 1 calc R . . . .
C31 C -0.2881(5) 0.7908(4) -0.2819(4) 0.0748(12) Uani 1 1 d . . . . .
H31 H -0.2457 0.8073 -0.3254 0.090 Uiso 1 1 calc R . . . .
C32 C -0.3187(5) 0.8597(3) -0.2366(5) 0.0843(16) Uani 1 1 d . . . . .
H32 H -0.2976 0.9231 -0.2494 0.101 Uiso 1 1 calc R . . . .
C33 C -0.3802(6) 0.8348(4) -0.1725(5) 0.0899(17) Uani 1 1 d . . . . .
H33 H -0.3998 0.8816 -0.1408 0.108 Uiso 1 1 calc R . . . .
C34 C -0.4133(6) 0.7407(4) -0.1551(4) 0.0694(14) Uani 1 1 d . . . . .
H34 H -0.4560 0.7244 -0.1117 0.083 Uiso 1 1 calc R . . . .
C35 C -0.2728(3) 0.2940(2) -0.2498(2) 0.0398(7) Uani 1 1 d . . . . .
H35 H -0.3020 0.2765 -0.3153 0.048 Uiso 1 1 calc R . . . .
C36 C -0.1275(4) 0.2964(3) -0.2103(3) 0.0466(7) Uani 1 1 d . . . . .
H36A H -0.0696 0.3443 -0.2341 0.070 Uiso 1 1 calc GR . . . .
H36B H -0.1212 0.2336 -0.2257 0.070 Uiso 1 1 calc GR . . . .
H36C H -0.0994 0.3129 -0.1461 0.070 Uiso 1 1 calc GR . . . .
C37 C -0.3614(3) 0.2183(2) -0.2112(2) 0.0465(7) Uani 1 1 d . . . . .
C38 C -0.3957(4) 0.2406(3) -0.1367(3) 0.0548(8) Uani 1 1 d . . . . .
H38 H -0.3645 0.3047 -0.1080 0.066 Uiso 1 1 calc R . . . .
C39 C -0.4760(5) 0.1683(4) -0.1045(4) 0.0776(13) Uani 1 1 d . . . . .
H39 H -0.4993 0.1842 -0.0543 0.093 Uiso 1 1 calc R . . . .
C40 C -0.5222(5) 0.0738(4) -0.1445(5) 0.0911(18) Uani 1 1 d . . . . .
H40 H -0.5772 0.0256 -0.1224 0.109 Uiso 1 1 calc R . . . .
C41 C -0.4866(6) 0.0509(3) -0.2182(5) 0.0905(17) Uani 1 1 d . . . . .
H41 H -0.5167 -0.0134 -0.2459 0.109 Uiso 1 1 calc R . . . .
C42 C -0.4074(4) 0.1218(3) -0.2505(3) 0.0666(10) Uani 1 1 d . . . . .
H42 H -0.3836 0.1052 -0.3002 0.080 Uiso 1 1 calc R . . . .
C43 C 0.0906(3) 0.5545(2) 0.3025(2) 0.0423(6) Uani 1 1 d . . . . .
C44 C 0.0976(5) 0.5968(3) 0.3968(2) 0.0574(9) Uani 1 1 d . . . . .
C45 C 0.2008(6) 0.6992(3) 0.4331(3) 0.0762(13) Uani 1 1 d . . . . .
H45A H 0.2885 0.6995 0.4313 0.114 Uiso 1 1 calc GR . . . .
H45B H 0.2058 0.7176 0.4940 0.114 Uiso 1 1 calc GR . . . .
H45C H 0.1726 0.7446 0.3966 0.114 Uiso 1 1 calc GR . . . .
C46 C 0.1476(5) 0.5341(3) 0.4655(3) 0.0691(11) Uani 1 1 d . . . . .
H46A H 0.0773 0.4726 0.4567 0.104 Uiso 1 1 calc GR . . . .
H46B H 0.1698 0.5671 0.5253 0.104 Uiso 1 1 calc GR . . . .
H46C H 0.2269 0.5234 0.4574 0.104 Uiso 1 1 calc GR . . . .
C47 C -0.0406(6) 0.6028(4) 0.3950(3) 0.0734(13) Uani 1 1 d . . . . .
H47A H -0.0694 0.6402 0.3494 0.110 Uiso 1 1 calc GR . . . .
H47B H -0.0341 0.6338 0.4525 0.110 Uiso 1 1 calc GR . . . .
H47C H -0.1056 0.5384 0.3818 0.110 Uiso 1 1 calc GR . . . .
C48 C 0.2069(5) 0.7061(3) 0.2490(2) 0.0484(8) Uani 1 1 d . . . . .
H48 H 0.2772 0.7342 0.3071 0.058 Uiso 1 1 calc R . . . .
C49 C 0.2732(4) 0.7167(3) 0.1750(3) 0.0567(9) Uani 1 1 d . . . . .
H49A H 0.3399 0.6842 0.1860 0.085 Uiso 1 1 calc GR . . . .
H49B H 0.3164 0.7845 0.1744 0.085 Uiso 1 1 calc GR . . . .
H49C H 0.2051 0.6882 0.1179 0.085 Uiso 1 1 calc GR . . . .
C50 C 0.1064(4) 0.7593(3) 0.2339(2) 0.0529(8) Uani 1 1 d . . . . .
C51 C -0.0320(4) 0.7137(3) 0.1976(3) 0.0582(9) Uani 1 1 d . . . . .
H51 H -0.0666 0.6461 0.1838 0.070 Uiso 1 1 calc R . . . .
C52 C -0.1195(5) 0.7672(4) 0.1815(3) 0.0737(12) Uani 1 1 d . . . . .
H52 H -0.2126 0.7354 0.1566 0.088 Uiso 1 1 calc R . . . .
C53 C -0.0711(7) 0.8657(4) 0.2017(5) 0.0915(18) Uani 1 1 d . . . . .
H53 H -0.1307 0.9014 0.1912 0.110 Uiso 1 1 calc R . . . .
C54 C 0.0646(7) 0.9119(4) 0.2374(4) 0.0913(17) Uani 1 1 d . . . . .
H54 H 0.0980 0.9796 0.2505 0.110 Uiso 1 1 calc R . . . .
C55 C 0.1531(6) 0.8601(3) 0.2543(3) 0.0732(12) Uani 1 1 d . . . . .
H55 H 0.2458 0.8929 0.2798 0.088 Uiso 1 1 calc R . . . .
C56 C -0.0720(3) 0.3933(3) 0.2987(2) 0.0470(7) Uani 1 1 d . . . . .
H56 H -0.0674 0.4240 0.3572 0.056 Uiso 1 1 calc R . . . .
C57 C -0.2113(4) 0.3790(3) 0.2353(3) 0.0651(10) Uani 1 1 d . . . . .
H57A H -0.2236 0.4412 0.2289 0.098 Uiso 1 1 calc GR . . . .
H57B H -0.2787 0.3400 0.2588 0.098 Uiso 1 1 calc GR . . . .
H57C H -0.2207 0.3467 0.1777 0.098 Uiso 1 1 calc GR . . . .
C58 C -0.0389(4) 0.3004(3) 0.3133(2) 0.0521(8) Uani 1 1 d . . . . .
C59 C 0.0931(5) 0.3028(3) 0.3502(3) 0.0674(10) Uani 1 1 d . . . . .
H59 H 0.1632 0.3613 0.3589 0.081 Uiso 1 1 calc R . . . .
C60 C 0.1244(7) 0.2217(4) 0.3745(4) 0.0874(16) Uani 1 1 d . . . . .
H60 H 0.2147 0.2260 0.4008 0.105 Uiso 1 1 calc R . . . .
C61 C 0.0251(9) 0.1359(4) 0.3605(5) 0.105(2) Uani 1 1 d . . . . .
H61 H 0.0461 0.0807 0.3770 0.126 Uiso 1 1 calc R . . . .
C62 C -0.1051(10) 0.1305(4) 0.3224(6) 0.120(3) Uani 1 1 d . . . . .
H62 H -0.1739 0.0709 0.3121 0.144 Uiso 1 1 calc R . . . .
C63 C -0.1378(6) 0.2129(4) 0.2983(4) 0.0848(15) Uani 1 1 d . . . . .
H63 H -0.2283 0.2079 0.2717 0.102 Uiso 1 1 calc R . . . .
C64 C 0.2545(3) 0.3359(2) 0.16087(19) 0.0390(6) Uani 1 1 d . . . . .
C65 C 0.3391(3) 0.2663(3) 0.1852(2) 0.0514(8) Uani 1 1 d . . . . .
C66 C 0.4305(4) 0.2977(3) 0.2834(3) 0.0604(9) Uani 1 1 d . . . . .
H66A H 0.4891 0.3637 0.2912 0.091 Uiso 1 1 calc GR . . . .
H66B H 0.4845 0.2558 0.2984 0.091 Uiso 1 1 calc GR . . . .
H66C H 0.3751 0.2932 0.3220 0.091 Uiso 1 1 calc GR . . . .
C67 C 0.4207(5) 0.2645(4) 0.1214(3) 0.0618(12) Uani 1 1 d . . . . .
H67A H 0.3599 0.2360 0.0620 0.093 Uiso 1 1 calc GR . . . .
H67B H 0.4792 0.2265 0.1413 0.093 Uiso 1 1 calc GR . . . .
H67C H 0.4748 0.3298 0.1205 0.093 Uiso 1 1 calc GR . . . .
C68 C 0.2529(4) 0.1606(3) 0.1823(3) 0.0659(11) Uani 1 1 d . . . . .
H68A H 0.1953 0.1592 0.2191 0.099 Uiso 1 1 calc GR . . . .
H68B H 0.3116 0.1234 0.2047 0.099 Uiso 1 1 calc GR . . . .
H68C H 0.1978 0.1329 0.1215 0.099 Uiso 1 1 calc GR . . . .
C69 C 0.4554(3) 0.4852(3) 0.2008(2) 0.0478(8) Uani 1 1 d . . . . .
H69 H 0.5037 0.4377 0.2055 0.057 Uiso 1 1 calc R . . . .
C70 C 0.4773(4) 0.5394(4) 0.1237(3) 0.0787(14) Uani 1 1 d . . . . .
H70A H 0.4338 0.4952 0.0681 0.118 Uiso 1 1 calc GR . . . .
H70B H 0.5730 0.5661 0.1324 0.118 Uiso 1 1 calc GR . . . .
H70C H 0.4391 0.5911 0.1219 0.118 Uiso 1 1 calc GR . . . .
C71 C 0.5097(3) 0.5519(2) 0.2903(3) 0.0494(7) Uani 1 1 d . U . . .
C72 C 0.4437(4) 0.5424(3) 0.3523(3) 0.0619(9) Uani 1 1 d . U . . .
H72 H 0.3575 0.4964 0.3378 0.074 Uiso 1 1 calc R . . . .
C73 C 0.4998(5) 0.5985(3) 0.4362(3) 0.0695(10) Uani 1 1 d . U . . .
H73 H 0.4513 0.5900 0.4771 0.083 Uiso 1 1 calc R . . . .
C74 C 0.6255(5) 0.6660(4) 0.4593(4) 0.0837(14) Uani 1 1 d . U . . .
H74 H 0.6636 0.7048 0.5154 0.100 Uiso 1 1 calc R . . . .
C75 C 0.6931(5) 0.6755(4) 0.3998(5) 0.1032(17) Uani 1 1 d . U . . .
H75 H 0.7803 0.7204 0.4153 0.124 Uiso 1 1 calc R . . . .
C76 C 0.6364(5) 0.6202(4) 0.3157(4) 0.0857(14) Uani 1 1 d . U . . .
H76 H 0.6854 0.6295 0.2751 0.103 Uiso 1 1 calc R . . . .
C77 C 0.0216(3) 0.2171(2) 0.0801(2) 0.0442(7) Uani 1 1 d . . . . .
H77 H 0.0234 0.1697 0.1220 0.053 Uiso 1 1 calc R . . . .
C78 C -0.1161(4) 0.2307(3) 0.0539(3) 0.0573(9) Uani 1 1 d . . . . .
H78A H -0.1338 0.2519 0.1069 0.086 Uiso 1 1 calc GR . . . .
H78B H -0.1849 0.1700 0.0237 0.086 Uiso 1 1 calc GR . . . .
H78C H -0.1173 0.2788 0.0145 0.086 Uiso 1 1 calc GR . . . .
C79 C 0.0462(3) 0.1792(3) -0.0033(2) 0.0507(8) Uani 1 1 d . . . . .
C80 C 0.1252(4) 0.2373(3) -0.0464(2) 0.0572(9) Uani 1 1 d . . . . .
H80 H 0.1659 0.3035 -0.0246 0.069 Uiso 1 1 calc R . . . .
C81 C 0.1455(6) 0.1990(5) -0.1223(3) 0.0844(15) Uani 1 1 d . . . . .
H81 H 0.2002 0.2395 -0.1505 0.101 Uiso 1 1 calc R . . . .
C82 C 0.0862(8) 0.1033(6) -0.1554(4) 0.102(2) Uani 1 1 d . . . . .
H82 H 0.1026 0.0772 -0.2049 0.122 Uiso 1 1 calc R . . . .
C83 C 0.0029(7) 0.0456(4) -0.1164(4) 0.0934(19) Uani 1 1 d . . . . .
H83 H -0.0422 -0.0195 -0.1414 0.112 Uiso 1 1 calc R . . . .
C84 C -0.0166(5) 0.0817(3) -0.0395(3) 0.0749(13) Uani 1 1 d . . . . .
H84 H -0.0719 0.0404 -0.0122 0.090 Uiso 1 1 calc R . . . .
C92A C 0.508(2) 0.8892(15) 0.5438(14) 0.144(6) Uiso 0.5 1 d . . P A 1
H92A H 0.4685 0.8202 0.5246 0.216 Uiso 0.5 1 calc GR . P A 1
H92B H 0.4558 0.9107 0.5759 0.216 Uiso 0.5 1 calc GR . P A 1
H92C H 0.5997 0.9043 0.5825 0.216 Uiso 0.5 1 calc GR . P A 1
C92B C 0.598(3) 0.869(2) 0.304(2) 0.211(12) Uiso 0.5 1 d . . P B 2
H92D H 0.5492 0.8617 0.2409 0.317 Uiso 0.5 1 calc GR . P B 2
H92E H 0.5790 0.8066 0.3234 0.317 Uiso 0.5 1 calc GR . P B 2
H92F H 0.6936 0.8967 0.3133 0.317 Uiso 0.5 1 calc GR . P B 2
C93B C 0.5496(17) 0.9408(12) 0.3607(13) 0.113(4) Uiso 0.5 1 d . . P B 2
C94B C 0.5277(12) 0.8911(9) 0.4359(9) 0.082(3) Uiso 0.5 1 d . . P B 2
H94B H 0.5363 0.8302 0.4440 0.099 Uiso 0.5 1 calc R . P B 2
C95B C 0.4911(16) 0.9487(12) 0.4961(12) 0.094(4) Uiso 0.5 1 d . . P B 2
H95B H 0.4715 0.9201 0.5444 0.113 Uiso 0.5 1 calc R . P B 2
C96B C 0.482(2) 1.0348(18) 0.4919(18) 0.141(8) Uiso 0.5 1 d . . P B 2
H96B H 0.4651 1.0704 0.5359 0.170 Uiso 0.5 1 calc R . P B 2
C97B C 0.4989(15) 1.0663(12) 0.4171(13) 0.103(4) Uiso 0.5 1 d . . P B 2
H97B H 0.4895 1.1271 0.4097 0.124 Uiso 0.5 1 calc R . P B 2
C98B C 0.5283(15) 1.0231(11) 0.3492(12) 0.103(4) Uiso 0.5 1 d . . P B 2
H98B H 0.5327 1.0511 0.2978 0.124 Uiso 0.5 1 calc R . P B 2
C85 C -0.1216(9) 0.0651(7) 0.5980(6) 0.129(3) Uani 1 1 d . . . . .
H85A H -0.1899 0.0734 0.5477 0.193 Uiso 1 1 calc GR . . . .
H85B H -0.0719 0.1265 0.6364 0.193 Uiso 1 1 calc GR . . . .
H85C H -0.1641 0.0191 0.6311 0.193 Uiso 1 1 calc GR . . . .
C86 C -0.0275(6) 0.0286(4) 0.5655(4) 0.0875(15) Uani 1 1 d . . . . .
C87 C 0.1108(7) 0.0686(5) 0.6008(4) 0.0963(19) Uani 1 1 d . . . . .
H87 H 0.1483 0.1220 0.6464 0.116 Uiso 1 1 calc R . . . .
C88 C 0.1947(7) 0.0313(5) 0.5701(5) 0.105(2) Uani 1 1 d . . . . .
H88 H 0.2883 0.0585 0.5965 0.126 Uiso 1 1 calc R . . . .
C89 C 0.1445(6) -0.0439(4) 0.5024(5) 0.0964(17) Uani 1 1 d . . . . .
H89 H 0.2026 -0.0668 0.4803 0.116 Uiso 1 1 calc R . . . .
C90 C 0.0093(6) -0.0852(4) 0.4674(4) 0.0910(16) Uani 1 1 d . . . . .
H90 H -0.0264 -0.1382 0.4215 0.109 Uiso 1 1 calc R . . . .
C91 C -0.0773(6) -0.0506(4) 0.4980(4) 0.0889(16) Uani 1 1 d . . . . .
H91 H -0.1707 -0.0808 0.4731 0.107 Uiso 1 1 calc R . . . .
C93A C 0.5079(10) 0.9386(7) 0.4657(6) 0.092(4) Uiso 0.5 1 d . . P A 1
C98A C 0.5385(10) 0.8883(6) 0.4022(7) 0.083(3) Uiso 0.5 1 d G . P A 1
H98A H 0.5493 0.8281 0.4106 0.099 Uiso 0.5 1 calc R . P A 1
C97A C 0.5531(13) 0.9271(9) 0.3263(7) 0.120(6) Uiso 0.5 1 d G . P A 1
H97A H 0.5738 0.8931 0.2834 0.144 Uiso 0.5 1 calc R . P A 1
C96A C 0.5372(15) 1.0162(10) 0.3139(7) 0.161(9) Uiso 0.5 1 d G . P A 1
H96A H 0.5471 1.0424 0.2626 0.193 Uiso 0.5 1 calc R . P A 1
C95A C 0.5066(13) 1.0665(7) 0.3774(9) 0.120(5) Uiso 0.5 1 d G . P A 1
H95A H 0.4958 1.1267 0.3690 0.144 Uiso 0.5 1 calc R . P A 1
C94A C 0.4919(10) 1.0277(7) 0.4533(7) 0.084(3) Uiso 0.5 1 d G . P A 1
H94A H 0.4712 1.0617 0.4963 0.100 Uiso 0.5 1 calc R . P A 1

loop_
_atom_site_aniso_label
_atom_site_aniso_U_11
_atom_site_aniso_U_22
_atom_site_aniso_U_33
_atom_site_aniso_U_23
_atom_site_aniso_U_13
_atom_site_aniso_U_12
Nd1 0.03481(9) 0.03484(10) 0.02920(10) 0.00668(7) 0.01003(7) 0.01088(7)
Nd2 0.03920(10) 0.03617(10) 0.02640(9) 0.00436(7) 0.01007(8) 0.01211(8)
Cl1 0.0405(5) 0.0586(6) 0.0367(5) 0.0136(4) 0.0153(4) 0.0182(5)
Cl2 0.0416(5) 0.0574(6) 0.0309(5) 0.0122(4) 0.0128(4) 0.0208(5)
N1 0.0404(13) 0.0374(14) 0.0329(13) 0.0048(11) 0.0153(10) 0.0122(11)
N2 0.0521(14) 0.0360(13) 0.0323(12) 0.0041(10) 0.0171(10) 0.0143(11)
N3 0.0403(14) 0.0486(17) 0.0472(15) 0.0067(13) 0.0127(12) 0.0203(13)
N4 0.0366(11) 0.0350(12) 0.0405(13) 0.0068(10) 0.0093(10) 0.0120(10)
N5 0.0622(16) 0.0369(13) 0.0324(12) 0.0034(10) 0.0194(11) 0.0064(11)
N6 0.0498(15) 0.0415(16) 0.0372(14) 0.0091(12) 0.0209(12) 0.0101(12)
N7 0.0374(13) 0.0465(16) 0.0388(14) 0.0069(12) 0.0080(10) 0.0105(12)
N8 0.0400(12) 0.0362(13) 0.0385(12) 0.0014(10) 0.0077(10) 0.0114(10)
C1 0.0381(13) 0.0370(14) 0.0293(13) 0.0066(11) 0.0114(10) 0.0121(11)
C2 0.0567(19) 0.0433(19) 0.0343(15) 0.0104(14) 0.0211(14) 0.0127(15)
C3 0.058(2) 0.051(2) 0.058(2) 0.0077(16) 0.0284(17) -0.0009(16)
C4 0.080(2) 0.053(2) 0.0358(16) 0.0146(14) 0.0197(16) 0.0230(18)
C5 0.091(3) 0.0408(18) 0.0444(18) 0.0122(14) 0.0248(18) 0.0164(17)
C6 0.0410(15) 0.0415(17) 0.0348(14) 0.0028(12) 0.0165(12) 0.0125(13)
C7 0.0454(16) 0.067(2) 0.0493(18) -0.0001(16) 0.0142(14) 0.0249(16)
C8 0.0501(16) 0.0419(17) 0.0300(14) 0.0035(12) 0.0174(12) 0.0094(14)
C9 0.0504(18) 0.059(2) 0.0427(18) 0.0022(15) 0.0136(14) 0.0145(15)
C10 0.056(2) 0.085(3) 0.048(2) 0.003(2) 0.0046(17) 0.006(2)
C11 0.080(3) 0.066(3) 0.044(2) -0.0076(18) 0.0096(19) -0.007(2)
C12 0.113(4) 0.046(2) 0.049(2) -0.0037(16) 0.031(2) 0.012(2)
C13 0.075(3) 0.047(2) 0.0447(19) 0.0048(15) 0.024(2) 0.021(2)
C14 0.057(2) 0.0342(16) 0.0370(16) 0.0031(12) 0.0193(16) 0.0161(15)
C15 0.063(2) 0.058(2) 0.0460(19) -0.0054(16) 0.0247(16) 0.0175(17)
C16 0.0602(19) 0.0400(17) 0.0356(15) 0.0051(12) 0.0190(14) 0.0098(15)
C17 0.0579(19) 0.0536(19) 0.0400(16) 0.0036(14) 0.0205(14) 0.0129(15)
C18 0.057(2) 0.086(3) 0.052(2) 0.0062(19) 0.0202(17) 0.017(2)
C19 0.061(2) 0.087(3) 0.065(3) 0.002(2) 0.014(2) -0.006(2)
C20 0.090(3) 0.056(3) 0.069(3) -0.007(2) 0.016(2) 0.000(2)
C21 0.082(3) 0.045(2) 0.055(2) -0.0018(16) 0.0134(19) 0.0134(18)
C22 0.0341(13) 0.0413(15) 0.0380(14) 0.0124(12) 0.0103(11) 0.0110(11)
C23 0.0379(15) 0.051(2) 0.0501(18) 0.0162(15) 0.0038(13) 0.0129(13)
C24 0.0531(19) 0.056(2) 0.052(2) 0.0064(16) -0.0076(16) 0.0124(16)
C25 0.053(2) 0.060(2) 0.052(2) 0.0196(16) 0.0015(15) 0.0189(16)
C26 0.0344(15) 0.058(2) 0.077(3) 0.0238(19) 0.0088(16) 0.0122(15)
C27 0.0458(18) 0.057(2) 0.054(2) 0.0121(17) 0.0184(15) 0.0275(17)
C28 0.085(3) 0.099(3) 0.071(3) 0.031(2) 0.044(2) 0.059(3)
C29 0.0460(17) 0.053(2) 0.055(2) 0.0060(16) 0.0134(15) 0.0254(16)
C30 0.065(2) 0.052(2) 0.071(2) 0.0133(18) 0.0275(19) 0.0278(17)
C31 0.077(3) 0.064(3) 0.093(3) 0.025(2) 0.034(3) 0.028(2)
C32 0.079(3) 0.049(2) 0.133(5) 0.018(3) 0.033(3) 0.030(2)
C33 0.091(3) 0.058(3) 0.131(5) 0.000(3) 0.041(3) 0.037(2)
C34 0.080(3) 0.064(3) 0.078(3) 0.006(2) 0.035(3) 0.035(2)
C35 0.0423(17) 0.0348(15) 0.0397(16) 0.0020(12) 0.0095(14) 0.0126(13)
C36 0.0423(17) 0.0466(18) 0.0535(19) 0.0050(15) 0.0140(15) 0.0197(14)
C37 0.0401(15) 0.0424(17) 0.0540(18) 0.0132(14) 0.0082(13) 0.0145(13)
C38 0.0496(18) 0.058(2) 0.055(2) 0.0184(16) 0.0150(15) 0.0143(15)
C39 0.063(2) 0.095(4) 0.080(3) 0.041(3) 0.029(2) 0.022(2)
C40 0.067(3) 0.074(3) 0.116(5) 0.051(3) 0.020(3) 0.000(2)
C41 0.082(3) 0.046(2) 0.120(5) 0.023(3) 0.012(3) 0.004(2)
C42 0.066(2) 0.0420(19) 0.081(3) 0.0111(18) 0.013(2) 0.0116(17)
C43 0.0523(16) 0.0436(16) 0.0318(14) 0.0060(12) 0.0180(12) 0.0123(13)
C44 0.085(3) 0.054(2) 0.0342(17) 0.0054(16) 0.0294(18) 0.015(2)
C45 0.120(4) 0.057(2) 0.0372(19) -0.0060(16) 0.027(2) 0.008(2)
C46 0.097(3) 0.072(3) 0.0344(18) 0.0148(17) 0.025(2) 0.017(2)
C47 0.110(4) 0.076(3) 0.057(3) 0.006(2) 0.052(3) 0.040(3)
C48 0.062(2) 0.0377(17) 0.0358(17) 0.0007(13) 0.0174(18) 0.0012(17)
C49 0.069(2) 0.0449(19) 0.053(2) 0.0068(15) 0.0300(18) 0.0033(17)
C50 0.078(2) 0.0402(17) 0.0407(17) 0.0051(13) 0.0290(16) 0.0097(16)
C51 0.079(2) 0.0477(19) 0.056(2) 0.0094(16) 0.0384(19) 0.0164(17)
C52 0.085(3) 0.078(3) 0.078(3) 0.020(2) 0.048(3) 0.032(2)
C53 0.132(5) 0.076(3) 0.112(5) 0.035(3) 0.074(4) 0.062(4)
C54 0.137(5) 0.046(2) 0.109(4) 0.016(2) 0.064(4) 0.032(3)
C55 0.097(3) 0.043(2) 0.075(3) 0.0026(19) 0.036(2) 0.009(2)
C56 0.0507(18) 0.0474(19) 0.0451(17) 0.0093(15) 0.0254(14) 0.0093(15)
C57 0.0495(19) 0.079(3) 0.070(2) 0.018(2) 0.0273(18) 0.0153(18)
C58 0.069(2) 0.0472(19) 0.0444(18) 0.0110(16) 0.0307(16) 0.0125(17)
C59 0.081(3) 0.062(2) 0.070(3) 0.026(2) 0.031(2) 0.028(2)
C60 0.124(4) 0.086(4) 0.085(3) 0.042(3) 0.051(3) 0.059(3)
C61 0.173(7) 0.071(4) 0.119(5) 0.049(3) 0.091(5) 0.060(4)
C62 0.160(7) 0.045(3) 0.167(8) 0.029(4) 0.087(6) 0.016(3)
C63 0.094(4) 0.052(3) 0.104(4) 0.008(3) 0.044(3) 0.007(2)
C64 0.0415(14) 0.0432(16) 0.0322(13) 0.0056(11) 0.0091(11) 0.0158(12)
C65 0.0451(17) 0.054(2) 0.0490(18) 0.0034(15) -0.0001(14) 0.0227(16)
C66 0.059(2) 0.062(2) 0.0493(19) 0.0112(17) -0.0013(16) 0.0225(17)
C67 0.052(2) 0.075(3) 0.059(3) -0.005(2) 0.0092(18) 0.033(2)
C68 0.067(2) 0.050(2) 0.070(2) 0.0097(18) -0.0024(19) 0.0259(18)
C69 0.0350(16) 0.056(2) 0.0466(19) 0.0105(17) 0.0086(13) 0.0100(15)
C70 0.047(2) 0.112(4) 0.063(2) 0.033(3) 0.0179(18) 0.003(2)
C71 0.0396(15) 0.0405(16) 0.0615(19) 0.0063(14) 0.0070(13) 0.0122(12)
C72 0.065(2) 0.056(2) 0.0459(18) 0.0096(15) 0.0066(16) 0.0027(16)
C73 0.078(2) 0.068(2) 0.051(2) 0.0041(17) 0.0063(18) 0.0212(19)
C74 0.066(2) 0.078(3) 0.086(3) -0.030(2) -0.002(2) 0.025(2)
C75 0.065(2) 0.088(3) 0.120(4) -0.044(3) 0.019(2) -0.008(2)
C76 0.056(2) 0.076(3) 0.106(3) -0.030(3) 0.029(2) -0.003(2)
C77 0.0404(16) 0.0358(16) 0.0485(19) 0.0036(13) 0.0074(14) 0.0076(13)
C78 0.0381(17) 0.057(2) 0.070(2) -0.0005(18) 0.0110(16) 0.0134(17)
C79 0.0481(17) 0.0457(18) 0.0490(18) -0.0061(14) -0.0032(14) 0.0221(14)
C80 0.062(2) 0.068(2) 0.0451(18) 0.0019(16) 0.0099(16) 0.0333(18)
C81 0.100(4) 0.122(4) 0.051(2) 0.009(3) 0.021(2) 0.068(3)
C82 0.137(5) 0.121(5) 0.060(3) -0.018(3) 0.003(3) 0.092(5)
C83 0.114(4) 0.069(3) 0.082(3) -0.028(3) -0.010(3) 0.054(3)
C84 0.076(3) 0.052(2) 0.078(3) -0.014(2) -0.004(2) 0.026(2)
C85 0.125(6) 0.136(7) 0.131(6) 0.044(5) 0.036(5) 0.051(5)
C86 0.093(4) 0.080(3) 0.076(3) 0.030(3) 0.014(3) 0.018(3)
C87 0.094(4) 0.079(4) 0.081(3) 0.016(3) 0.012(3) -0.007(3)
C88 0.080(3) 0.100(5) 0.109(5) 0.026(4) 0.021(3) -0.002(3)
C89 0.086(3) 0.077(3) 0.111(5) 0.030(3) 0.024(3) 0.008(3)
C90 0.099(4) 0.057(3) 0.097(4) 0.029(3) 0.015(3) 0.007(3)
C91 0.075(3) 0.078(3) 0.087(4) 0.030(3) 0.002(3) 0.005(3)

loop_
_atom_type_symbol
_atom_type_description
_atom_type_scat_dispersion_real
_atom_type_scat_dispersion_imag
_atom_type_scat_source
C C 0.0033 0.0016 'International Tables Vol C Tables 4.2.6.8 and 6.1.1.4'
H H 0.0000 0.0000 'International Tables Vol C Tables 4.2.6.8 and 6.1.1.4'
Cl Cl 0.1484 0.1585 'International Tables Vol C Tables 4.2.6.8 and 6.1.1.4'
N N 0.0061 0.0033 'International Tables Vol C Tables 4.2.6.8 and 6.1.1.4'
Nd Nd -0.1943 3.0179 'International Tables Vol C Tables 4.2.6.8 and 6.1.1.4'

loop_
_geom_angle_atom_site_label_1
_geom_angle_atom_site_label_2
_geom_angle_atom_site_label_3
_geom_angle
Cl1 Nd1 C1 144.78(6)
Cl1 Nd1 C22 94.75(6)
Cl2 Nd1 Cl1 75.31(3)
Cl2 Nd1 C1 93.04(6)
Cl2 Nd1 C22 143.43(6)
N1 Nd1 Cl1 163.59(6)
N1 Nd1 Cl2 89.71(7)
N1 Nd1 N3 106.15(10)
N1 Nd1 C1 27.14(9)
N1 Nd1 C22 101.35(9)
N2 Nd1 Cl1 119.20(6)
N2 Nd1 Cl2 93.18(7)
N2 Nd1 N1 53.94(9)
N2 Nd1 N3 102.28(10)
N2 Nd1 C1 26.87(8)
N2 Nd1 C22 121.57(9)
N3 Nd1 Cl1 89.65(8)
N3 Nd1 Cl2 162.39(8)
N3 Nd1 C1 104.56(9)
N3 Nd1 C22 26.96(9)
N4 Nd1 Cl1 95.52(7)
N4 Nd1 Cl2 117.57(6)
N4 Nd1 N1 97.38(9)
N4 Nd1 N2 139.12(9)
N4 Nd1 N3 53.89(9)
N4 Nd1 C1 118.99(8)
N4 Nd1 C22 27.05(8)
C22 Nd1 C1 112.59(8)
Cl1 Nd2 Cl2 75.49(3)
Cl1 Nd2 C43 95.67(7)
Cl1 Nd2 C64 141.86(6)
Cl2 Nd2 C43 144.55(7)
Cl2 Nd2 C64 93.51(6)
N5 Nd2 Cl1 95.41(8)
N5 Nd2 Cl2 118.39(7)
N5 Nd2 N6 53.95(10)
N5 Nd2 N7 101.31(10)
N5 Nd2 C43 26.99(9)
N5 Nd2 C64 121.35(9)
N6 Nd2 Cl1 92.52(8)
N6 Nd2 Cl2 165.63(7)
N6 Nd2 N7 104.74(10)
N6 Nd2 C43 27.01(10)
N6 Nd2 C64 100.84(9)
N7 Nd2 Cl1 160.90(7)
N7 Nd2 Cl2 88.37(7)
N7 Nd2 C43 103.42(9)
N7 Nd2 C64 27.23(10)
N8 Nd2 Cl1 116.63(6)
N8 Nd2 Cl2 95.63(7)
N8 Nd2 N5 138.64(9)
N8 Nd2 N6 96.87(10)
N8 Nd2 N7 54.02(9)
N8 Nd2 C43 118.48(9)
N8 Nd2 C64 26.85(9)
C64 Nd2 C43 112.30(9)
Nd2 Cl1 Nd1 104.51(3)
Nd1 Cl2 Nd2 104.60(3)
C1 N1 Nd1 96.73(17)
C1 N1 C6 125.0(3)
C6 N1 Nd1 136.6(2)
C1 N2 Nd1 98.71(18)
C1 N2 C14 129.8(3)
C14 N2 Nd1 131.3(2)
C22 N3 Nd1 96.29(18)
C22 N3 C27 126.2(3)
C27 N3 Nd1 136.1(2)
C22 N4 Nd1 98.25(18)
C22 N4 C35 130.6(3)
C35 N4 Nd1 130.99(19)
C43 N5 Nd2 98.58(19)
C43 N5 C48 129.9(3)
C48 N5 Nd2 131.1(2)
C43 N6 Nd2 96.60(19)
C43 N6 C56 125.3(3)
C56 N6 Nd2 136.6(2)
C64 N7 Nd2 96.02(18)
C64 N7 C69 125.9(3)
C69 N7 Nd2 137.4(2)
C64 N8 Nd2 98.69(18)
C64 N8 C77 130.3(3)
C77 N8 Nd2 130.3(2)
N1 C1 Nd1 56.13(15)
N1 C1 C2 122.6(2)
N2 C1 Nd1 54.42(15)
N2 C1 N1 110.4(3)
N2 C1 C2 126.9(3)
C2 C1 Nd1 172.3(2)
C3 C2 C1 111.3(3)
C4 C2 C1 108.6(3)
C4 C2 C3 111.6(3)
C4 C2 C5 104.1(3)
C5 C2 C1 115.2(3)
C5 C2 C3 105.9(3)
C2 C3 H3A 109.5
C2 C3 H3B 109.5
C2 C3 H3C 109.5
H3A C3 H3B 109.5
H3A C3 H3C 109.5
H3B C3 H3C 109.5
C2 C4 H4A 109.5
C2 C4 H4B 109.5
C2 C4 H4C 109.5
H4A C4 H4B 109.5
H4A C4 H4C 109.5
H4B C4 H4C 109.5
C2 C5 H5A 109.5
C2 C5 H5B 109.5
C2 C5 H5C 109.5
H5A C5 H5B 109.5
H5A C5 H5C 109.5
H5B C5 H5C 109.5
N1 C6 H6 107.2
N1 C6 C7 109.4(2)
N1 C6 C8 111.9(2)
C7 C6 H6 107.2
C7 C6 C8 113.5(3)
C8 C6 H6 107.2
C6 C7 H7A 109.5
C6 C7 H7B 109.5
C6 C7 H7C 109.5
H7A C7 H7B 109.5
H7A C7 H7C 109.5
H7B C7 H7C 109.5
C9 C8 C6 119.6(3)
C13 C8 C6 122.0(3)
C13 C8 C9 118.1(3)
C8 C9 H9 119.5
C10 C9 C8 121.1(4)
C10 C9 H9 119.5
C9 C10 H10 120.0
C9 C10 C11 120.0(4)
C11 C10 H10 120.0
C10 C11 H11 119.8
C12 C11 C10 120.3(4)
C12 C11 H11 119.8
C11 C12 H12 120.2
C11 C12 C13 119.7(4)
C13 C12 H12 120.2
C8 C13 C12 120.9(4)
C8 C13 H13 119.6
C12 C13 H13 119.6
N2 C14 H14 108.8
N2 C14 C15 106.3(3)
N2 C14 C16 113.8(3)
C15 C14 H14 108.8
C16 C14 H14 108.8
C16 C14 C15 110.4(3)
C14 C15 H15A 109.5
C14 C15 H15B 109.5
C14 C15 H15C 109.5
H15A C15 H15B 109.5
H15A C15 H15C 109.5
H15B C15 H15C 109.5
C17 C16 C14 122.9(3)
C17 C16 C21 117.9(4)
C21 C16 C14 119.2(3)
C16 C17 H17 119.5
C16 C17 C18 120.9(4)
C18 C17 H17 119.5
C17 C18 H18 120.2
C19 C18 C17 119.7(4)
C19 C18 H18 120.2
C18 C19 H19 120.1
C20 C19 C18 119.7(4)
C20 C19 H19 120.1
C19 C20 H20 119.6
C19 C20 C21 120.8(4)
C21 C20 H20 119.6
C16 C21 H21 119.5
C20 C21 C16 120.9(4)
C20 C21 H21 119.5
N3 C22 Nd1 56.75(15)
N3 C22 N4 111.1(3)
N3 C22 C23 122.7(3)
N4 C22 Nd1 54.70(14)
N4 C22 C23 126.0(3)
C23 C22 Nd1 171.8(2)
C24 C23 C22 114.8(3)
C24 C23 C25 104.6(3)
C24 C23 C26 107.4(3)
C25 C23 C22 108.6(3)
C26 C23 C22 109.4(3)
C26 C23 C25 112.1(3)
C23 C24 H24A 109.5
C23 C24 H24B 109.5
C23 C24 H24C 109.5
H24A C24 H24B 109.5
H24A C24 H24C 109.5
H24B C24 H24C 109.5
C23 C25 H25A 109.5
C23 C25 H25B 109.5
C23 C25 H25C 109.5
H25A C25 H25B 109.5
H25A C25 H25C 109.5
H25B C25 H25C 109.5
C23 C26 H26A 109.5
C23 C26 H26B 109.5
C23 C26 H26C 109.5
H26A C26 H26B 109.5
H26A C26 H26C 109.5
H26B C26 H26C 109.5
N3 C27 H27 107.7
N3 C27 C28 108.6(3)
N3 C27 C29 111.8(3)
C28 C27 H27 107.7
C29 C27 H27 107.7
C29 C27 C28 113.3(4)
C27 C28 H28A 109.5
C27 C28 H28B 109.5
C27 C28 H28C 109.5
H28A C28 H28B 109.5
H28A C28 H28C 109.5
H28B C28 H28C 109.5
C30 C29 C27 121.7(3)
C34 C29 C27 120.9(4)
C34 C29 C30 117.3(4)
C29 C30 H30 119.1
C31 C30 C29 121.8(4)
C31 C30 H30 119.1
C30 C31 H31 120.1
C32 C31 C30 119.7(5)
C32 C31 H31 120.1
C31 C32 H32 120.2
C33 C32 C31 119.7(5)
C33 C32 H32 120.2
C32 C33 H33 120.1
C32 C33 C34 119.9(4)
C34 C33 H33 120.1
C29 C34 H34 119.2
C33 C34 C29 121.6(5)
C33 C34 H34 119.2
N4 C35 H35 109.5
N4 C35 C36 106.4(3)
N4 C35 C37 113.4(3)
C36 C35 H35 109.5
C37 C35 H35 109.5
C37 C35 C36 108.3(3)
C35 C36 H36A 109.5
C35 C36 H36B 109.5
C35 C36 H36C 109.5
H36A C36 H36B 109.5
H36A C36 H36C 109.5
H36B C36 H36C 109.5
C38 C37 C35 122.7(3)
C38 C37 C42 118.1(4)
C42 C37 C35 119.1(3)
C37 C38 H38 120.0
C39 C38 C37 120.0(4)
C39 C38 H38 120.0
C38 C39 H39 119.3
C40 C39 C38 121.3(5)
C40 C39 H39 119.3
C39 C40 H40 120.5
C39 C40 C41 119.0(4)
C41 C40 H40 120.5
C40 C41 H41 119.9
C42 C41 C40 120.1(5)
C42 C41 H41 119.9
C37 C42 H42 119.3
C41 C42 C37 121.5(5)
C41 C42 H42 119.3
N5 C43 Nd2 54.43(15)
N5 C43 C44 126.5(3)
N6 C43 Nd2 56.39(15)
N6 C43 N5 110.7(3)
N6 C43 C44 122.8(3)
C44 C43 Nd2 174.3(3)
C45 C44 C43 114.5(3)
C45 C44 C46 103.9(4)
C46 C44 C43 109.2(3)
C47 C44 C43 109.8(3)
C47 C44 C45 106.9(4)
C47 C44 C46 112.5(4)
C44 C45 H45A 109.5
C44 C45 H45B 109.5
C44 C45 H45C 109.5
H45A C45 H45B 109.5
H45A C45 H45C 109.5
H45B C45 H45C 109.5
C44 C46 H46A 109.5
C44 C46 H46B 109.5
C44 C46 H46C 109.5
H46A C46 H46B 109.5
H46A C46 H46C 109.5
H46B C46 H46C 109.5
C44 C47 H47A 109.5
C44 C47 H47B 109.5
C44 C47 H47C 109.5
H47A C47 H47B 109.5
H47A C47 H47C 109.5
H47B C47 H47C 109.5
N5 C48 H48 109.0
N5 C48 C49 105.7(3)
N5 C48 C50 114.2(3)
C49 C48 H48 109.0
C50 C48 H48 109.0
C50 C48 C49 109.7(3)
C48 C49 H49A 109.5
C48 C49 H49B 109.5
C48 C49 H49C 109.5
H49A C49 H49B 109.5
H49A C49 H49C 109.5
H49B C49 H49C 109.5
C51 C50 C48 123.3(3)
C51 C50 C55 117.5(4)
C55 C50 C48 119.1(4)
C50 C51 H51 119.7
C50 C51 C52 120.7(4)
C52 C51 H51 119.7
C51 C52 H52 119.7
C53 C52 C51 120.6(5)
C53 C52 H52 119.7
C52 C53 H53 120.2
C54 C53 C52 119.6(5)
C54 C53 H53 120.2
C53 C54 H54 119.7
C53 C54 C55 120.6(5)
C55 C54 H54 119.7
C50 C55 H55 119.5
C54 C55 C50 120.9(5)
C54 C55 H55 119.5
N6 C56 H56 107.2
N6 C56 C57 109.0(3)
N6 C56 C58 111.3(3)
C57 C56 H56 107.2
C57 C56 C58 114.7(3)
C58 C56 H56 107.2
C56 C57 H57A 109.5
C56 C57 H57B 109.5
C56 C57 H57C 109.5
H57A C57 H57B 109.5
H57A C57 H57C 109.5
H57B C57 H57C 109.5
C59 C58 C56 120.8(3)
C63 C58 C56 121.8(4)
C63 C58 C59 117.1(4)
C58 C59 H59 119.0
C60 C59 C58 122.0(5)
C60 C59 H59 119.0
C59 C60 H60 120.0
C61 C60 C59 120.1(6)
C61 C60 H60 120.0
C60 C61 H61 120.2
C60 C61 C62 119.5(5)
C62 C61 H61 120.2
C61 C62 H62 119.6
C61 C62 C63 120.7(6)
C63 C62 H62 119.6
C58 C63 C62 120.5(6)
C58 C63 H63 119.7
C62 C63 H63 119.7
N7 C64 Nd2 56.76(15)
N7 C64 C65 122.2(3)
N8 C64 Nd2 54.46(15)
N8 C64 N7 111.1(3)
N8 C64 C65 126.7(3)
C65 C64 Nd2 174.2(2)
C66 C65 C64 109.1(3)
C66 C65 C68 103.9(3)
C67 C65 C64 110.9(3)
C67 C65 C66 111.8(3)
C67 C65 C68 107.1(4)
C68 C65 C64 113.9(3)
C65 C66 H66A 109.5
C65 C66 H66B 109.5
C65 C66 H66C 109.5
H66A C66 H66B 109.5
H66A C66 H66C 109.5
H66B C66 H66C 109.5
C65 C67 H67A 109.5
C65 C67 H67B 109.5
C65 C67 H67C 109.5
H67A C67 H67B 109.5
H67A C67 H67C 109.5
H67B C67 H67C 109.5
C65 C68 H68A 109.5
C65 C68 H68B 109.5
C65 C68 H68C 109.5
H68A C68 H68B 109.5
H68A C68 H68C 109.5
H68B C68 H68C 109.5
N7 C69 H69 108.0
N7 C69 C70 107.9(3)
N7 C69 C71 112.0(3)
C70 C69 H69 108.0
C70 C69 C71 112.8(4)
C71 C69 H69 108.0
C69 C70 H70A 109.5
C69 C70 H70B 109.5
C69 C70 H70C 109.5
H70A C70 H70B 109.5
H70A C70 H70C 109.5
H70B C70 H70C 109.5
C72 C71 C69 123.1(3)
C72 C71 C76 116.2(4)
C76 C71 C69 120.4(4)
C71 C72 H72 118.9
C71 C72 C73 122.3(4)
C73 C72 H72 118.9
C72 C73 H73 119.9
C74 C73 C72 120.1(5)
C74 C73 H73 119.9
C73 C74 H74 120.7
C75 C74 C73 118.5(4)
C75 C74 H74 120.7
C74 C75 H75 119.4
C74 C75 C76 121.2(5)
C76 C75 H75 119.4
C71 C76 C75 121.6(5)
C71 C76 H76 119.2
C75 C76 H76 119.2
N8 C77 H77 109.2
N8 C77 C78 107.2(3)
N8 C77 C79 112.7(3)
C78 C77 H77 109.2
C78 C77 C79 109.2(3)
C79 C77 H77 109.2
C77 C78 H78A 109.5
C77 C78 H78B 109.5
C77 C78 H78C 109.5
H78A C78 H78B 109.5
H78A C78 H78C 109.5
H78B C78 H78C 109.5
C80 C79 C77 123.1(3)
C80 C79 C84 117.9(4)
C84 C79 C77 119.0(4)
C79 C80 H80 119.5
C79 C80 C81 121.0(4)
C81 C80 H80 119.5
C80 C81 H81 119.8
C82 C81 C80 120.4(6)
C82 C81 H81 119.8
C81 C82 H82 120.2
C83 C82 C81 119.6(5)
C83 C82 H82 120.2
C82 C83 H83 119.5
C82 C83 C84 121.1(5)
C84 C83 H83 119.5
C79 C84 H84 120.0
C83 C84 C79 120.0(6)
C83 C84 H84 120.0
H92A C92A H92B 109.5
H92A C92A H92C 109.5
H92B C92A H92C 109.5
C93A C92A H92A 109.5
C93A C92A H92B 109.5
C93A C92A H92C 109.5
H92D C92B H92E 109.5
H92D C92B H92F 109.5
H92E C92B H92F 109.5
C93B C92B H92D 109.5
C93B C92B H92E 109.5
C93B C92B H92F 109.5
C94B C93B C92B 104.3(16)
C98B C93B C92B 133(2)
C98B C93B C94B 122.2(18)
C93B C94B H94B 124.5
C95B C94B C93B 111.1(13)
C95B C94B H94B 124.5
C94B C95B H95B 115.7
C96B C95B C94B 128.5(15)
C96B C95B H95B 115.7
C95B C96B H96B 124.1
C95B C96B C97B 112(2)
C97B C96B H96B 124.1
C96B C97B H97B 115.1
C96B C97B C98B 129.8(19)
C98B C97B H97B 115.1
C93B C98B C97B 116.1(18)
C93B C98B H98B 121.9
C97B C98B H98B 121.9
H85A C85 H85B 109.5
H85A C85 H85C 109.5
H85B C85 H85C 109.5
C86 C85 H85A 109.5
C86 C85 H85B 109.5
C86 C85 H85C 109.5
C87 C86 C85 122.7(7)
C87 C86 C91 116.9(6)
C91 C86 C85 120.4(6)
C86 C87 H87 119.5
C88 C87 C86 121.0(6)
C88 C87 H87 119.5
C87 C88 H88 119.3
C89 C88 C87 121.4(6)
C89 C88 H88 119.3
C88 C89 H89 120.6
C90 C89 C88 118.8(7)
C90 C89 H89 120.6
C89 C90 H90 119.5
C89 C90 C91 121.1(6)
C91 C90 H90 119.5
C86 C91 H91 119.6
C90 C91 C86 120.9(5)
C90 C91 H91 119.6
C98A C93A C92A 111.3(11)
C98A C93A C94A 120.0
C94A C93A C92A 128.5(11)
C93A C98A H98A 120.0
C97A C98A C93A 120.0
C97A C98A H98A 120.0
C98A C97A H97A 120.0
C96A C97A C98A 120.0
C96A C97A H97A 120.0
C97A C96A H96A 120.0
C97A C96A C95A 120.0
C95A C96A H96A 120.0
C96A C95A H95A 120.0
C94A C95A C96A 120.0
C94A C95A H95A 120.0
C93A C94A H94A 120.0
C95A C94A C93A 120.0
C95A C94A H94A 120.0

loop_
_geom_bond_atom_site_label_1
_geom_bond_atom_site_label_2
_geom_bond_distance
Nd1 Cl1 2.8561(12)
Nd1 Cl2 2.8407(11)
Nd1 N1 2.450(3)
Nd1 N2 2.411(3)
Nd1 N3 2.453(3)
Nd1 N4 2.404(2)
Nd1 C1 2.930(3)
Nd1 C22 2.915(3)
Nd2 Cl1 2.8367(12)
Nd2 Cl2 2.8485(11)
Nd2 N5 2.406(3)
Nd2 N6 2.452(3)
Nd2 N7 2.454(3)
Nd2 N8 2.402(2)
Nd2 C43 2.925(3)
Nd2 C64 2.918(3)
N1 C1 1.346(4)
N1 C6 1.457(4)
N2 C1 1.340(4)
N2 C14 1.465(4)
N3 C22 1.330(4)
N3 C27 1.467(4)
N4 C22 1.340(4)
N4 C35 1.465(4)
N5 C43 1.342(4)
N5 C48 1.460(4)
N6 C43 1.337(4)
N6 C56 1.467(4)
N7 C64 1.342(4)
N7 C69 1.465(4)
N8 C64 1.333(4)
N8 C77 1.466(4)
C1 C2 1.559(4)
C2 C3 1.548(5)
C2 C4 1.546(5)
C2 C5 1.546(5)
C3 H3A 0.9700
C3 H3B 0.9700
C3 H3C 0.9700
C4 H4A 0.9700
C4 H4B 0.9700
C4 H4C 0.9700
C5 H5A 0.9700
C5 H5B 0.9700
C5 H5C 0.9700
C6 H6 0.9900
C6 C7 1.531(4)
C6 C8 1.535(4)
C7 H7A 0.9700
C7 H7B 0.9700
C7 H7C 0.9700
C8 C9 1.388(5)
C8 C13 1.384(5)
C9 H9 0.9400
C9 C10 1.381(5)
C10 H10 0.9400
C10 C11 1.384(7)
C11 H11 0.9400
C11 C12 1.358(7)
C12 H12 0.9400
C12 C13 1.408(6)
C13 H13 0.9400
C14 H14 0.9900
C14 C15 1.534(5)
C14 C16 1.521(5)
C15 H15A 0.9700
C15 H15B 0.9700
C15 H15C 0.9700
C16 C17 1.378(5)
C16 C21 1.403(5)
C17 H17 0.9400
C17 C18 1.396(6)
C18 H18 0.9400
C18 C19 1.384(7)
C19 H19 0.9400
C19 C20 1.364(8)
C20 H20 0.9400
C20 C21 1.368(7)
C21 H21 0.9400
C22 C23 1.574(4)
C23 C24 1.532(6)
C23 C25 1.550(5)
C23 C26 1.541(5)
C24 H24A 0.9700
C24 H24B 0.9700
C24 H24C 0.9700
C25 H25A 0.9700
C25 H25B 0.9700
C25 H25C 0.9700
C26 H26A 0.9700
C26 H26B 0.9700
C26 H26C 0.9700
C27 H27 0.9900
C27 C28 1.525(6)
C27 C29 1.524(6)
C28 H28A 0.9700
C28 H28B 0.9700
C28 H28C 0.9700
C29 C30 1.390(6)
C29 C34 1.388(6)
C30 H30 0.9400
C30 C31 1.384(6)
C31 H31 0.9400
C31 C32 1.383(7)
C32 H32 0.9400
C32 C33 1.380(9)
C33 H33 0.9400
C33 C34 1.387(8)
C34 H34 0.9400
C35 H35 0.9900
C35 C36 1.527(5)
C35 C37 1.525(5)
C36 H36A 0.9700
C36 H36B 0.9700
C36 H36C 0.9700
C37 C38 1.390(5)
C37 C42 1.397(5)
C38 H38 0.9400
C38 C39 1.387(6)
C39 H39 0.9400
C39 C40 1.375(8)
C40 H40 0.9400
C40 C41 1.387(9)
C41 H41 0.9400
C41 C42 1.370(7)
C42 H42 0.9400
C43 C44 1.561(4)
C44 C45 1.549(6)
C44 C46 1.554(6)
C44 C47 1.536(7)
C45 H45A 0.9700
C45 H45B 0.9700
C45 H45C 0.9700
C46 H46A 0.9700
C46 H46B 0.9700
C46 H46C 0.9700
C47 H47A 0.9700
C47 H47B 0.9700
C47 H47C 0.9700
C48 H48 0.9900
C48 C49 1.538(5)
C48 C50 1.506(6)
C49 H49A 0.9700
C49 H49B 0.9700
C49 H49C 0.9700
C50 C51 1.393(6)
C50 C55 1.402(5)
C51 H51 0.9400
C51 C52 1.393(6)
C52 H52 0.9400
C52 C53 1.370(8)
C53 H53 0.9400
C53 C54 1.370(9)
C54 H54 0.9400
C54 C55 1.382(8)
C55 H55 0.9400
C56 H56 0.9900
C56 C57 1.518(5)
C56 C58 1.528(5)
C57 H57A 0.9700
C57 H57B 0.9700
C57 H57C 0.9700
C58 C59 1.389(6)
C58 C63 1.370(6)
C59 H59 0.9400
C59 C60 1.382(6)
C60 H60 0.9400
C60 C61 1.357(10)
C61 H61 0.9400
C61 C62 1.359(11)
C62 H62 0.9400
C62 C63 1.408(9)
C63 H63 0.9400
C64 C65 1.570(4)
C65 C66 1.550(5)
C65 C67 1.533(6)
C65 C68 1.551(6)
C66 H66A 0.9700
C66 H66B 0.9700
C66 H66C 0.9700
C67 H67A 0.9700
C67 H67B 0.9700
C67 H67C 0.9700
C68 H68A 0.9700
C68 H68B 0.9700
C68 H68C 0.9700
C69 H69 0.9900
C69 C70 1.532(6)
C69 C71 1.533(5)
C70 H70A 0.9700
C70 H70B 0.9700
C70 H70C 0.9700
C71 C72 1.366(6)
C71 C76 1.381(6)
C72 H72 0.9400
C72 C73 1.393(6)
C73 H73 0.9400
C73 C74 1.371(7)
C74 H74 0.9400
C74 C75 1.344(9)
C75 H75 0.9400
C75 C76 1.391(8)
C76 H76 0.9400
C77 H77 0.9900
C77 C78 1.526(5)
C77 C79 1.531(5)
C78 H78A 0.9700
C78 H78B 0.9700
C78 H78C 0.9700
C79 C80 1.382(6)
C79 C84 1.399(5)
C80 H80 0.9400
C80 C81 1.403(6)
C81 H81 0.9400
C81 C82 1.363(10)
C82 H82 0.9400
C82 C83 1.362(10)
C83 H83 0.9400
C83 C84 1.398(8)
C84 H84 0.9400
C92A H92A 0.9700
C92A H92B 0.9700
C92A H92C 0.9700
C92A C93A 1.47(2)
C92B H92D 0.9700
C92B H92E 0.9700
C92B H92F 0.9700
C92B C93B 1.64(3)
C93B C94B 1.47(2)
C93B C98B 1.31(2)
C94B H94B 0.9400
C94B C95B 1.46(2)
C95B H95B 0.9400
C95B C96B 1.30(2)
C96B H96B 0.9400
C96B C97B 1.34(3)
C97B H97B 0.9400
C97B C98B 1.38(2)
C98B H98B 0.9400
C85 H85A 0.9700
C85 H85B 0.9700
C85 H85C 0.9700
C85 C86 1.489(10)
C86 C87 1.382(9)
C86 C91 1.397(9)
C87 H87 0.9400
C87 C88 1.382(10)
C88 H88 0.9400
C88 C89 1.360(10)
C89 H89 0.9400
C89 C90 1.355(8)
C90 H90 0.9400
C90 C91 1.385(9)
C91 H91 0.9400
C93A C98A 1.3900
C93A C94A 1.3900
C98A H98A 0.9400
C98A C97A 1.3900
C97A H97A 0.9400
C97A C96A 1.3900
C96A H96A 0.9400
C96A C95A 1.3900
C95A H95A 0.9400
C95A C94A 1.3900
C94A H94A 0.9400

loop_
_geom_torsion_atom_site_label_1
_geom_torsion_atom_site_label_2
_geom_torsion_atom_site_label_3
_geom_torsion_atom_site_label_4
_geom_torsion
Nd1 N1 C1 N2 4.8(2)
Nd1 N1 C1 C2 -170.9(2)
Nd1 N1 C6 C7 -64.1(4)
Nd1 N1 C6 C8 62.6(4)
Nd1 N2 C1 N1 -4.9(2)
Nd1 N2 C1 C2 170.6(3)
Nd1 N2 C14 C15 -14.1(4)
Nd1 N2 C14 C16 107.6(3)
Nd1 N3 C22 N4 6.4(3)
Nd1 N3 C22 C23 -170.2(3)
Nd1 N3 C27 C28 -62.3(5)
Nd1 N3 C27 C29 63.4(4)
Nd1 N4 C22 N3 -6.5(3)
Nd1 N4 C22 C23 169.9(3)
Nd1 N4 C35 C36 -6.3(4)
Nd1 N4 C35 C37 112.7(3)
Nd2 N5 C43 N6 -4.3(3)
Nd2 N5 C43 C44 173.0(3)
Nd2 N5 C48 C49 -16.5(5)
Nd2 N5 C48 C50 104.2(3)
Nd2 N6 C43 N5 4.2(3)
Nd2 N6 C43 C44 -173.2(3)
Nd2 N6 C56 C57 -60.9(4)
Nd2 N6 C56 C58 66.6(4)
Nd2 N7 C64 N8 4.3(3)
Nd2 N7 C64 C65 -173.3(3)
Nd2 N7 C69 C70 -55.3(5)
Nd2 N7 C69 C71 69.4(4)
Nd2 N8 C64 N7 -4.4(3)
Nd2 N8 C64 C65 173.0(3)
Nd2 N8 C77 C78 -12.5(4)
Nd2 N8 C77 C79 107.7(3)
N1 C1 C2 C3 -72.3(4)
N1 C1 C2 C4 50.9(4)
N1 C1 C2 C5 167.1(3)
N1 C6 C8 C9 45.1(4)
N1 C6 C8 C13 -141.8(3)
N2 C1 C2 C3 112.7(3)
N2 C1 C2 C4 -124.1(3)
N2 C1 C2 C5 -7.9(5)
N2 C14 C16 C17 -15.4(4)
N2 C14 C16 C21 165.7(3)
N3 C22 C23 C24 164.8(3)
N3 C22 C23 C25 48.1(4)
N3 C22 C23 C26 -74.5(4)
N3 C27 C29 C30 30.6(5)
N3 C27 C29 C34 -151.7(4)
N4 C22 C23 C24 -11.2(5)
N4 C22 C23 C25 -127.9(3)
N4 C22 C23 C26 109.5(4)
N4 C35 C37 C38 -23.8(4)
N4 C35 C37 C42 158.0(3)
N5 C43 C44 C45 -10.6(6)
N5 C43 C44 C46 -126.6(4)
N5 C43 C44 C47 109.7(4)
N5 C48 C50 C51 -16.6(5)
N5 C48 C50 C55 165.6(3)
N6 C43 C44 C45 166.4(4)
N6 C43 C44 C46 50.4(5)
N6 C43 C44 C47 -73.3(5)
N6 C56 C58 C59 39.1(5)
N6 C56 C58 C63 -146.9(4)
N7 C64 C65 C66 49.8(4)
N7 C64 C65 C67 -73.8(4)
N7 C64 C65 C68 165.3(3)
N7 C69 C71 C72 17.7(5)
N7 C69 C71 C76 -168.4(4)
N8 C64 C65 C66 -127.4(4)
N8 C64 C65 C67 109.0(4)
N8 C64 C65 C68 -11.9(5)
N8 C77 C79 C80 -18.5(4)
N8 C77 C79 C84 163.2(3)
C1 N1 C6 C7 97.4(4)
C1 N1 C6 C8 -136.0(3)
C1 N2 C14 C15 173.0(3)
C1 N2 C14 C16 -65.3(4)
C6 N1 C1 Nd1 -167.3(3)
C6 N1 C1 N2 -162.5(3)
C6 N1 C1 C2 21.8(4)
C6 C8 C9 C10 170.6(4)
C6 C8 C13 C12 -171.8(4)
C7 C6 C8 C9 169.5(3)
C7 C6 C8 C13 -17.4(4)
C8 C9 C10 C11 2.8(7)
C9 C8 C13 C12 1.4(6)
C9 C10 C11 C12 -1.3(7)
C10 C11 C12 C13 -0.1(7)
C11 C12 C13 C8 0.1(7)
C13 C8 C9 C10 -2.8(6)
C14 N2 C1 Nd1 174.6(4)
C14 N2 C1 N1 169.7(3)
C14 N2 C1 C2 -14.8(5)
C14 C16 C17 C18 -179.1(3)
C14 C16 C21 C20 179.8(4)
C15 C14 C16 C17 104.0(4)
C15 C14 C16 C21 -74.9(4)
C16 C17 C18 C19 -0.4(6)
C17 C16 C21 C20 0.8(6)
C17 C18 C19 C20 0.4(7)
C18 C19 C20 C21 0.2(8)
C19 C20 C21 C16 -0.8(8)
C21 C16 C17 C18 -0.2(5)
C22 N3 C27 C28 101.0(4)
C22 N3 C27 C29 -133.3(4)
C22 N4 C35 C36 179.9(3)
C22 N4 C35 C37 -61.1(4)
C27 N3 C22 Nd1 -168.5(4)
C27 N3 C22 N4 -162.1(3)
C27 N3 C22 C23 21.3(5)
C27 C29 C30 C31 176.2(4)
C27 C29 C34 C33 -177.1(5)
C28 C27 C29 C30 153.6(4)
C28 C27 C29 C34 -28.7(5)
C29 C30 C31 C32 1.0(8)
C30 C29 C34 C33 0.7(7)
C30 C31 C32 C33 0.4(9)
C31 C32 C33 C34 -1.2(9)
C32 C33 C34 C29 0.6(9)
C34 C29 C30 C31 -1.6(6)
C35 N4 C22 Nd1 175.2(4)
C35 N4 C22 N3 168.7(3)
C35 N4 C22 C23 -14.9(5)
C35 C37 C38 C39 -179.6(4)
C35 C37 C42 C41 179.6(4)
C36 C35 C37 C38 94.1(4)
C36 C35 C37 C42 -84.1(4)
C37 C38 C39 C40 0.5(7)
C38 C37 C42 C41 1.3(6)
C38 C39 C40 C41 0.5(8)
C39 C40 C41 C42 -0.6(8)
C40 C41 C42 C37 -0.4(8)
C42 C37 C38 C39 -1.4(5)
C43 N5 C48 C49 173.0(4)
C43 N5 C48 C50 -66.2(5)
C43 N6 C56 C57 101.7(4)
C43 N6 C56 C58 -130.8(4)
C48 N5 C43 Nd2 172.8(5)
C48 N5 C43 N6 168.5(4)
C48 N5 C43 C44 -14.2(6)
C48 C50 C51 C52 -177.1(4)
C48 C50 C55 C54 176.8(4)
C49 C48 C50 C51 101.8(4)
C49 C48 C50 C55 -76.0(4)
C50 C51 C52 C53 -0.5(7)
C51 C50 C55 C54 -1.1(6)
C51 C52 C53 C54 0.5(8)
C52 C53 C54 C55 -0.9(9)
C53 C54 C55 C50 1.2(8)
C55 C50 C51 C52 0.7(6)
C56 N6 C43 Nd2 -168.1(4)
C56 N6 C43 N5 -163.9(3)
C56 N6 C43 C44 18.7(5)
C56 C58 C59 C60 171.6(4)
C56 C58 C63 C62 -172.2(5)
C57 C56 C58 C59 163.4(3)
C57 C56 C58 C63 -22.6(5)
C58 C59 C60 C61 1.7(8)
C59 C58 C63 C62 2.0(8)
C59 C60 C61 C62 0.0(10)
C60 C61 C62 C63 -0.6(11)
C61 C62 C63 C58 -0.4(11)
C63 C58 C59 C60 -2.7(7)
C64 N7 C69 C70 112.5(4)
C64 N7 C69 C71 -122.8(4)
C64 N8 C77 C78 179.4(3)
C64 N8 C77 C79 -60.3(4)
C69 N7 C64 Nd2 -171.7(4)
C69 N7 C64 N8 -167.4(3)
C69 N7 C64 C65 15.0(5)
C69 C71 C72 C73 174.5(4)
C69 C71 C76 C75 -174.0(5)
C70 C69 C71 C72 139.7(4)
C70 C69 C71 C76 -46.4(6)
C71 C72 C73 C74 -0.1(7)
C72 C71 C76 C75 0.3(9)
C72 C73 C74 C75 -0.9(8)
C73 C74 C75 C76 1.6(10)
C74 C75 C76 C71 -1.4(11)
C76 C71 C72 C73 0.4(7)
C77 N8 C64 Nd2 170.8(4)
C77 N8 C64 N7 166.4(3)
C77 N8 C64 C65 -16.2(5)
C77 C79 C80 C81 179.5(4)
C77 C79 C84 C83 179.2(4)
C78 C77 C79 C80 100.5(4)
C78 C77 C79 C84 -77.7(4)
C79 C80 C81 C82 0.6(7)
C80 C79 C84 C83 0.8(6)
C80 C81 C82 C83 2.4(8)
C81 C82 C83 C84 -3.9(8)
C82 C83 C84 C79 2.2(7)
C84 C79 C80 C81 -2.2(5)
C92A C93A C98A C97A -175.2(12)
C92A C93A C94A C95A 174.3(14)
C92B C93B C94B C95B 176.9(15)
C92B C93B C98B C97B -175(2)
C93B C94B C95B C96B -3(2)
C94B C93B C98B C97B 7(2)
C94B C95B C96B C97B 6(3)
C95B C96B C97B C98B -2(3)
C96B C97B C98B C93B -4(3)
C98B C93B C94B C95B -4(2)
C85 C86 C87 C88 178.5(7)
C85 C86 C91 C90 -179.9(6)
C86 C87 C88 C89 2.1(10)
C87 C86 C91 C90 -1.4(8)
C87 C88 C89 C90 -2.9(10)
C88 C89 C90 C91 1.5(9)
C89 C90 C91 C86 0.6(8)
C91 C86 C87 C88 0.1(9)
C93A C98A C97A C96A 0.0
C98A C93A C94A C95A 0.0
C98A C97A C96A C95A 0.0
C97A C96A C95A C94A 0.0
C96A C95A C94A C93A 0.0
C94A C93A C98A C97A 0.0
